data_8105340
loop_
_publ_author_name
'Yan, Wei-Bin'
'Liu, Yong-Jun'
'Hou, Gui-Ge'
'Cong, Wei'
'Meng, Qing-Guo'

_publ_section_title
;
 Crystal structure and anti-inflammatory activity of
 (3E,5E)-3,5-bis(4-fluorobenzylidene)-1-((4-fluorophenyl)sulfonyl)piperidin-4-one-dichloromethane
 (1/1), C26H20Cl2F3NO3S
;
_journal_issue 4
_journal_name_full 'Zeitschrift f\"ur Kristallographie - New Crystal Structures'
_journal_page_first 947
_journal_page_last 949
_journal_paper_doi 10.1515/ncrs-2020-0116
_journal_volume 235
_journal_year 2020
_chemical_formula_moiety 'C25 H18 F3 N O3 S, C H2 Cl2 '
_chemical_formula_sum 'C26 H20 Cl2 F3 N O3 S'
_chemical_formula_weight 554.39
_space_group_crystal_system triclinic
_space_group_IT_number 2
_space_group_name_Hall '-P 1'
_space_group_name_H-M_alt 'P -1'
_atom_sites_solution_hydrogens geom
_audit_creation_method SHELXL-2017/1
_cell_angle_alpha 66.617(6)
_cell_angle_beta 82.391(4)
_cell_angle_gamma 69.072(4)
_cell_formula_units_Z 2
_cell_length_a 8.5616(4)
_cell_length_b 11.6052(6)
_cell_length_c 14.1451(8)
_cell_measurement_reflns_used 7483
_cell_measurement_temperature 100.00(10)
_cell_measurement_theta_max 28.8090
_cell_measurement_theta_min 2.9900
_cell_volume 1204.84(13)
_computing_cell_refinement 'CrysAlisPro 1.171.38.43f (Rigaku OD, 2017)'
_computing_data_collection 'CrysAlisPro 1.171.38.43f (Rigaku OD, 2017)'
_computing_data_reduction 'CrysAlisPro 1.171.38.43f (Rigaku OD, 2017)'
_computing_molecular_graphics 'Bruker SHELXTL'
_computing_publication_material 'Bruker SHELXTL'
_computing_structure_refinement 'SHELXL-2017/1 (Sheldrick, 2015)'
_computing_structure_solution 'SHELXL-2017/1 (Sheldrick, 2015)'
_diffrn_ambient_temperature 100.00(10)
_diffrn_measured_fraction_theta_full 0.999
_diffrn_measured_fraction_theta_max 0.841
_diffrn_measurement_device_type 'SuperNova, Dual, Cu at zero, AtlasS2'
_diffrn_measurement_method 'CCD plate'
_diffrn_radiation_type MoK\a
_diffrn_radiation_wavelength 0.71073
_diffrn_reflns_av_R_equivalents 0.0272
_diffrn_reflns_av_unetI/netI 0.0443
_diffrn_reflns_Laue_measured_fraction_full 0.999
_diffrn_reflns_Laue_measured_fraction_max 0.841
_diffrn_reflns_limit_h_max 11
_diffrn_reflns_limit_h_min -11
_diffrn_reflns_limit_k_max 13
_diffrn_reflns_limit_k_min -15
_diffrn_reflns_limit_l_max 18
_diffrn_reflns_limit_l_min -19
_diffrn_reflns_number 11417
_diffrn_reflns_point_group_measured_fraction_full 0.999
_diffrn_reflns_point_group_measured_fraction_max 0.841
_diffrn_reflns_theta_full 25.242
_diffrn_reflns_theta_max 29.480
_diffrn_reflns_theta_min 2.029
_diffrn_source 'micro-focus sealed X-ray tube'
_exptl_absorpt_coefficient_mu 0.410
_exptl_absorpt_correction_T_max 1.00000
_exptl_absorpt_correction_T_min 0.69516
_exptl_absorpt_correction_type multi-scan
_exptl_absorpt_process_details
;
CrysAlisPro 1.171.38.43f (Rigaku Oxford Diffraction, 2017)
Empirical absorption correction using spherical harmonics,
 implemented in SCALE3 ABSPACK scaling algorithm.
;
_exptl_crystal_colour yellow
_exptl_crystal_density_diffrn 1.528
_exptl_crystal_description block
_exptl_crystal_F_000 568
_exptl_crystal_size_max 0.150
_exptl_crystal_size_mid 0.130
_exptl_crystal_size_min 0.120
_refine_diff_density_max 0.594
_refine_diff_density_min -0.675
_refine_diff_density_rms 0.062
_refine_ls_extinction_coef .
_refine_ls_extinction_method none
_refine_ls_goodness_of_fit_ref 1.025
_refine_ls_hydrogen_treatment constr
_refine_ls_matrix_type full
_refine_ls_number_parameters 325
_refine_ls_number_reflns 5636
_refine_ls_number_restraints 0
_refine_ls_restrained_S_all 1.025
_refine_ls_R_factor_all 0.0569
_refine_ls_R_factor_gt 0.0460
_refine_ls_shift/su_max 0.001
_refine_ls_shift/su_mean 0.000
_refine_ls_structure_factor_coef Fsqd
_refine_ls_weighting_details 'w=1/[\s^2^(Fo^2^)+(0.0515P)^2^+0.6197P] where P=(Fo^2^+2Fc^2^)/3'
_refine_ls_weighting_scheme calc
_refine_ls_wR_factor_gt 0.1109
_refine_ls_wR_factor_ref 0.1206
_reflns_Friedel_coverage 0.000
_reflns_Friedel_fraction_full .
_reflns_Friedel_fraction_max .
_reflns_number_gt 4658
_reflns_number_total 5636
_reflns_threshold_expression 'I > 2\s(I)'
_cod_data_source_file suppl_ncrs-2020-0116_suppl.cif
_cod_data_source_block h26
_cod_original_cell_volume 1204.85(12)
_cod_database_code 8105340
_shelx_shelxl_version_number 2017/1
_shelx_space_group_comment
;
The symmetry employed for this shelxl refinement is uniquely defined
by the following loop, which should always be used as a source of
symmetry information in preference to the above space-group names.
They are only intended as comments.
;
_shelx_estimated_absorpt_t_min 0.941
_shelx_estimated_absorpt_t_max 0.952

loop_
_space_group_symop_operation_xyz
'x, y, z'
'-x, -y, -z'

loop_
_atom_site_label
_atom_site_type_symbol
_atom_site_fract_x
_atom_site_fract_y
_atom_site_fract_z
_atom_site_U_iso_or_equiv
_atom_site_adp_type
_atom_site_occupancy
_atom_site_site_symmetry_order
_atom_site_calc_flag
_atom_site_refinement_flags_posn
_atom_site_refinement_flags_adp
_atom_site_refinement_flags_occupancy
_atom_site_disorder_assembly
_atom_site_disorder_group
C1 C 0.8535(2) 0.8097(2) 0.55582(15) 0.0236(4) Uani 1 1 d . . . . .
H1A H 0.880351 0.714199 0.591647 0.028 Uiso 1 1 calc R U . . .
H1B H 0.823864 0.849763 0.607078 0.028 Uiso 1 1 calc R U . . .
C2 C 1.0067(2) 0.8381(2) 0.49860(15) 0.0232(4) Uani 1 1 d . . . . .
C3 C 0.9821(2) 0.9557(2) 0.39972(16) 0.0242(4) Uani 1 1 d . . . . .
C4 C 0.8081(2) 1.0365(2) 0.35926(16) 0.0226(4) Uani 1 1 d . . . . .
C5 C 0.6662(2) 1.0040(2) 0.42719(16) 0.0223(4) Uani 1 1 d . . . . .
H5A H 0.638237 1.051312 0.473592 0.027 Uiso 1 1 calc R U . . .
H5B H 0.568468 1.033975 0.384752 0.027 Uiso 1 1 calc R U . . .
C6 C 1.1642(2) 0.7594(2) 0.53033(16) 0.0235(4) Uani 1 1 d . . . . .
H6 H 1.249092 0.784594 0.488456 0.028 Uiso 1 1 calc R U . . .
C7 C 1.2171(2) 0.6387(2) 0.62326(16) 0.0242(4) Uani 1 1 d . . . . .
C8 C 1.3646(2) 0.5362(2) 0.61978(17) 0.0280(5) Uani 1 1 d . . . . .
H8 H 1.428771 0.549134 0.560490 0.034 Uiso 1 1 calc R U . . .
C9 C 1.4162(3) 0.4165(2) 0.70288(18) 0.0318(5) Uani 1 1 d . . . . .
H9 H 1.512117 0.347785 0.699355 0.038 Uiso 1 1 calc R U . . .
C10 C 1.3224(3) 0.4015(2) 0.79075(17) 0.0304(5) Uani 1 1 d . . . . .
C11 C 1.1810(3) 0.5007(2) 0.80032(17) 0.0305(5) Uani 1 1 d . . . . .
H11 H 1.122036 0.488493 0.861636 0.037 Uiso 1 1 calc R U . . .
C12 C 1.1294(2) 0.6192(2) 0.71596(16) 0.0264(4) Uani 1 1 d . . . . .
H12 H 1.034139 0.687444 0.720927 0.032 Uiso 1 1 calc R U . . .
C13 C 0.7876(2) 1.1300(2) 0.26365(16) 0.0243(4) Uani 1 1 d . . . . .
H13 H 0.885227 1.135430 0.227338 0.029 Uiso 1 1 calc R U . . .
C14 C 0.6314(2) 1.2244(2) 0.20913(16) 0.0240(4) Uani 1 1 d . . . . .
C15 C 0.6246(3) 1.2635(2) 0.10204(16) 0.0288(5) Uani 1 1 d . . . . .
H15 H 0.718422 1.227800 0.068123 0.035 Uiso 1 1 calc R U . . .
C16 C 0.4820(3) 1.3537(2) 0.04577(17) 0.0335(5) Uani 1 1 d . . . . .
H16 H 0.478282 1.378080 -0.025182 0.040 Uiso 1 1 calc R U . . .
C17 C 0.3454(3) 1.4066(2) 0.09746(17) 0.0307(5) Uani 1 1 d . . . . .
C18 C 0.3458(3) 1.3733(2) 0.20211(17) 0.0286(5) Uani 1 1 d . . . . .
H18 H 0.251783 1.411268 0.234718 0.034 Uiso 1 1 calc R U . . .
C19 C 0.4891(2) 1.2820(2) 0.25804(16) 0.0248(4) Uani 1 1 d . . . . .
H19 H 0.491153 1.258562 0.328946 0.030 Uiso 1 1 calc R U . . .
C20 C 0.8366(2) 0.7500(2) 0.34058(15) 0.0209(4) Uani 1 1 d . . . . .
C21 C 0.9941(2) 0.6560(2) 0.37026(16) 0.0231(4) Uani 1 1 d . . . . .
H21 H 1.017140 0.600321 0.439100 0.028 Uiso 1 1 calc R U . . .
C22 C 1.1170(3) 0.6453(2) 0.29708(17) 0.0285(5) Uani 1 1 d . . . . .
H22 H 1.223565 0.583119 0.315451 0.034 Uiso 1 1 calc R U . . .
C23 C 1.0765(3) 0.7296(2) 0.19639(18) 0.0331(5) Uani 1 1 d . . . . .
C24 C 0.9220(3) 0.8234(2) 0.16463(17) 0.0343(5) Uani 1 1 d . . . . .
H24 H 0.899929 0.878344 0.095579 0.041 Uiso 1 1 calc R U . . .
C25 C 0.7992(3) 0.8340(2) 0.23843(16) 0.0280(4) Uani 1 1 d . . . . .
H25 H 0.693114 0.896884 0.219538 0.034 Uiso 1 1 calc R U . . .
C26 C 0.7208(3) 0.9005(3) 0.8638(2) 0.0434(6) Uani 1 1 d . . . . .
H26A H 0.729272 0.927126 0.789569 0.052 Uiso 1 1 calc R U . . .
H26B H 0.621710 0.874911 0.885107 0.052 Uiso 1 1 calc R U . . .
Cl1 Cl 0.70015(14) 1.03477(8) 0.89603(7) 0.0820(3) Uani 1 1 d . . . . .
Cl2 Cl 0.89839(7) 0.76267(6) 0.92234(5) 0.03655(15) Uani 1 1 d . . . . .
F1 F 1.37240(17) 0.28416(14) 0.87252(11) 0.0410(3) Uani 1 1 d . . . . .
F2 F 0.20590(17) 1.49836(14) 0.04263(11) 0.0407(3) Uani 1 1 d . . . . .
F3 F 1.19688(18) 0.71834(16) 0.12469(11) 0.0481(4) Uani 1 1 d . . . . .
N1 N 0.70960(18) 0.86106(16) 0.48733(12) 0.0204(3) Uani 1 1 d . . . . .
O1 O 1.10189(17) 0.98570(16) 0.35288(12) 0.0321(4) Uani 1 1 d . . . . .
O2 O 0.71482(17) 0.63690(15) 0.51653(11) 0.0281(3) Uani 1 1 d . . . . .
O3 O 0.52348(16) 0.83548(16) 0.38527(12) 0.0299(3) Uani 1 1 d . . . . .
S1 S 0.68330(5) 0.76565(5) 0.43555(4) 0.02100(13) Uani 1 1 d . . . . .

loop_
_atom_site_aniso_label
_atom_site_aniso_U_11
_atom_site_aniso_U_22
_atom_site_aniso_U_33
_atom_site_aniso_U_23
_atom_site_aniso_U_13
_atom_site_aniso_U_12
C1 0.0192(9) 0.0364(12) 0.0223(10) -0.0154(9) 0.0058(8) -0.0143(8)
C2 0.0207(9) 0.0340(11) 0.0264(10) -0.0200(9) 0.0070(8) -0.0150(8)
C3 0.0221(9) 0.0332(11) 0.0291(11) -0.0206(9) 0.0096(8) -0.0158(9)
C4 0.0220(9) 0.0285(11) 0.0286(10) -0.0194(9) 0.0102(8) -0.0148(8)
C5 0.0208(9) 0.0251(10) 0.0274(10) -0.0148(8) 0.0092(8) -0.0127(8)
C6 0.0203(9) 0.0357(11) 0.0278(10) -0.0217(9) 0.0086(8) -0.0161(8)
C7 0.0192(9) 0.0352(11) 0.0304(11) -0.0212(9) 0.0026(8) -0.0135(8)
C8 0.0217(9) 0.0405(13) 0.0337(12) -0.0239(10) 0.0070(9) -0.0151(9)
C9 0.0237(10) 0.0369(12) 0.0450(13) -0.0263(11) -0.0009(9) -0.0092(9)
C10 0.0299(11) 0.0350(12) 0.0325(12) -0.0145(10) -0.0051(9) -0.0140(9)
C11 0.0266(10) 0.0450(14) 0.0278(11) -0.0191(10) 0.0019(9) -0.0153(10)
C12 0.0203(9) 0.0392(12) 0.0283(11) -0.0211(10) 0.0022(8) -0.0110(9)
C13 0.0251(10) 0.0318(11) 0.0269(10) -0.0182(9) 0.0101(8) -0.0173(9)
C14 0.0278(10) 0.0301(11) 0.0252(10) -0.0153(9) 0.0093(8) -0.0197(9)
C15 0.0321(11) 0.0361(12) 0.0277(11) -0.0166(10) 0.0094(9) -0.0199(10)
C16 0.0439(13) 0.0407(13) 0.0249(11) -0.0133(10) 0.0036(10) -0.0243(11)
C17 0.0331(11) 0.0278(11) 0.0344(12) -0.0090(9) -0.0005(9) -0.0165(9)
C18 0.0287(10) 0.0260(11) 0.0346(12) -0.0140(9) 0.0084(9) -0.0130(9)
C19 0.0323(10) 0.0252(10) 0.0239(10) -0.0125(8) 0.0069(8) -0.0161(9)
C20 0.0205(9) 0.0274(10) 0.0225(10) -0.0147(8) 0.0060(8) -0.0127(8)
C21 0.0241(9) 0.0241(10) 0.0255(10) -0.0131(8) 0.0050(8) -0.0102(8)
C22 0.0233(10) 0.0327(12) 0.0376(12) -0.0222(10) 0.0108(9) -0.0120(9)
C23 0.0395(12) 0.0407(13) 0.0328(12) -0.0254(11) 0.0195(10) -0.0228(11)
C24 0.0507(14) 0.0380(13) 0.0206(10) -0.0139(10) 0.0080(10) -0.0214(11)
C25 0.0311(10) 0.0297(11) 0.0273(11) -0.0136(9) -0.0004(9) -0.0112(9)
C26 0.0349(12) 0.0399(14) 0.0513(15) -0.0108(12) 0.0071(11) -0.0175(11)
Cl1 0.1153(8) 0.0368(4) 0.0746(6) -0.0216(4) -0.0097(5) 0.0009(5)
Cl2 0.0335(3) 0.0346(3) 0.0404(3) -0.0128(3) 0.0114(2) -0.0155(2)
F1 0.0415(7) 0.0371(8) 0.0421(8) -0.0118(6) -0.0071(6) -0.0116(6)
F2 0.0399(7) 0.0372(8) 0.0400(8) -0.0071(6) -0.0081(6) -0.0131(6)
F3 0.0556(9) 0.0609(10) 0.0407(8) -0.0329(8) 0.0328(7) -0.0299(8)
N1 0.0172(7) 0.0265(9) 0.0229(8) -0.0136(7) 0.0063(6) -0.0107(7)
O1 0.0220(7) 0.0407(9) 0.0376(9) -0.0158(7) 0.0115(6) -0.0177(7)
O2 0.0276(7) 0.0292(8) 0.0313(8) -0.0123(7) 0.0108(6) -0.0165(6)
O3 0.0175(6) 0.0414(9) 0.0407(9) -0.0242(8) 0.0020(6) -0.0116(6)
S1 0.0163(2) 0.0269(3) 0.0258(3) -0.0141(2) 0.00622(18) -0.01140(19)

loop_
_atom_type_symbol
_atom_type_description
_atom_type_scat_dispersion_real
_atom_type_scat_dispersion_imag
_atom_type_scat_source
C C 0.0033 0.0016 'International Tables Vol C Tables 4.2.6.8 and 6.1.1.4'
H H 0.0000 0.0000 'International Tables Vol C Tables 4.2.6.8 and 6.1.1.4'
N N 0.0061 0.0033 'International Tables Vol C Tables 4.2.6.8 and 6.1.1.4'
O O 0.0106 0.0060 'International Tables Vol C Tables 4.2.6.8 and 6.1.1.4'
F F 0.0171 0.0103 'International Tables Vol C Tables 4.2.6.8 and 6.1.1.4'
S S 0.1246 0.1234 'International Tables Vol C Tables 4.2.6.8 and 6.1.1.4'
Cl Cl 0.1484 0.1585 'International Tables Vol C Tables 4.2.6.8 and 6.1.1.4'

loop_
_geom_angle_atom_site_label_1
_geom_angle_atom_site_label_2
_geom_angle_atom_site_label_3
_geom_angle
_geom_angle_site_symmetry_1
_geom_angle_site_symmetry_3
N1 C1 C2 112.66(16) . .
N1 C1 H1A 109.1 . .
C2 C1 H1A 109.1 . .
N1 C1 H1B 109.1 . .
C2 C1 H1B 109.1 . .
H1A C1 H1B 107.8 . .
C6 C2 C3 118.11(17) . .
C6 C2 C1 123.33(19) . .
C3 C2 C1 118.50(17) . .
O1 C3 C2 120.80(18) . .
O1 C3 C4 120.78(19) . .
C2 C3 C4 118.41(16) . .
C13 C4 C3 118.25(17) . .
C13 C4 C5 124.01(18) . .
C3 C4 C5 117.70(18) . .
N1 C5 C4 111.64(15) . .
N1 C5 H5A 109.3 . .
C4 C5 H5A 109.3 . .
N1 C5 H5B 109.3 . .
C4 C5 H5B 109.3 . .
H5A C5 H5B 108.0 . .
C2 C6 C7 127.33(18) . .
C2 C6 H6 116.3 . .
C7 C6 H6 116.3 . .
C12 C7 C8 117.8(2) . .
C12 C7 C6 123.87(18) . .
C8 C7 C6 118.29(18) . .
C9 C8 C7 121.2(2) . .
C9 C8 H8 119.4 . .
C7 C8 H8 119.4 . .
C10 C9 C8 118.3(2) . .
C10 C9 H9 120.9 . .
C8 C9 H9 120.9 . .
F1 C10 C9 118.5(2) . .
F1 C10 C11 118.4(2) . .
C9 C10 C11 123.1(2) . .
C10 C11 C12 118.0(2) . .
C10 C11 H11 121.0 . .
C12 C11 H11 121.0 . .
C11 C12 C7 121.52(19) . .
C11 C12 H12 119.2 . .
C7 C12 H12 119.2 . .
C4 C13 C14 128.34(18) . .
C4 C13 H13 115.8 . .
C14 C13 H13 115.8 . .
C15 C14 C19 118.0(2) . .
C15 C14 C13 118.55(18) . .
C19 C14 C13 123.39(18) . .
C16 C15 C14 121.5(2) . .
C16 C15 H15 119.2 . .
C14 C15 H15 119.2 . .
C17 C16 C15 118.2(2) . .
C17 C16 H16 120.9 . .
C15 C16 H16 120.9 . .
F2 C17 C18 118.4(2) . .
F2 C17 C16 118.8(2) . .
C18 C17 C16 122.7(2) . .
C17 C18 C19 118.7(2) . .
C17 C18 H18 120.7 . .
C19 C18 H18 120.7 . .
C18 C19 C14 120.87(19) . .
C18 C19 H19 119.6 . .
C14 C19 H19 119.6 . .
C21 C20 C25 121.19(18) . .
C21 C20 S1 119.10(15) . .
C25 C20 S1 119.68(15) . .
C22 C21 C20 119.7(2) . .
C22 C21 H21 120.1 . .
C20 C21 H21 120.1 . .
C23 C22 C21 117.9(2) . .
C23 C22 H22 121.1 . .
C21 C22 H22 121.1 . .
F3 C23 C24 118.5(2) . .
F3 C23 C22 117.8(2) . .
C24 C23 C22 123.8(2) . .
C23 C24 C25 118.2(2) . .
C23 C24 H24 120.9 . .
C25 C24 H24 120.9 . .
C20 C25 C24 119.3(2) . .
C20 C25 H25 120.4 . .
C24 C25 H25 120.4 . .
Cl1 C26 Cl2 111.94(15) . .
Cl1 C26 H26A 109.2 . .
Cl2 C26 H26A 109.2 . .
Cl1 C26 H26B 109.2 . .
Cl2 C26 H26B 109.2 . .
H26A C26 H26B 107.9 . .
C5 N1 C1 112.20(15) . .
C5 N1 S1 119.09(13) . .
C1 N1 S1 119.14(13) . .
O3 S1 O2 120.17(9) . .
O3 S1 N1 105.85(8) . .
O2 S1 N1 105.81(9) . .
O3 S1 C20 108.00(9) . .
O2 S1 C20 107.62(9) . .
N1 S1 C20 109.03(8) . .

loop_
_geom_bond_atom_site_label_1
_geom_bond_atom_site_label_2
_geom_bond_distance
_geom_bond_site_symmetry_2
C1 N1 1.465(2) .
C1 C2 1.516(3) .
C1 H1A 0.9700 .
C1 H1B 0.9700 .
C2 C6 1.345(3) .
C2 C3 1.491(3) .
C3 O1 1.226(2) .
C3 C4 1.492(3) .
C4 C13 1.341(3) .
C4 C5 1.508(3) .
C5 N1 1.461(3) .
C5 H5A 0.9700 .
C5 H5B 0.9700 .
C6 C7 1.462(3) .
C6 H6 0.9300 .
C7 C12 1.400(3) .
C7 C8 1.403(3) .
C8 C9 1.382(3) .
C8 H8 0.9300 .
C9 C10 1.373(3) .
C9 H9 0.9300 .
C10 F1 1.357(3) .
C10 C11 1.376(3) .
C11 C12 1.383(3) .
C11 H11 0.9300 .
C12 H12 0.9300 .
C13 C14 1.463(3) .
C13 H13 0.9300 .
C14 C15 1.401(3) .
C14 C19 1.404(3) .
C15 C16 1.379(3) .
C15 H15 0.9300 .
C16 C17 1.378(3) .
C16 H16 0.9300 .
C17 F2 1.357(3) .
C17 C18 1.374(3) .
C18 C19 1.384(3) .
C18 H18 0.9300 .
C19 H19 0.9300 .
C20 C21 1.386(3) .
C20 C25 1.386(3) .
C20 S1 1.7652(19) .
C21 C22 1.383(3) .
C21 H21 0.9300 .
C22 C23 1.374(3) .
C22 H22 0.9300 .
C23 F3 1.356(2) .
C23 C24 1.370(3) .
C24 C25 1.389(3) .
C24 H24 0.9300 .
C25 H25 0.9300 .
C26 Cl1 1.735(3) .
C26 Cl2 1.761(3) .
C26 H26A 0.9700 .
C26 H26B 0.9700 .
N1 S1 1.6366(16) .
O2 S1 1.4328(16) .
O3 S1 1.4294(14) .

loop_
_geom_hbond_atom_site_label_D
_geom_hbond_atom_site_label_H
_geom_hbond_atom_site_label_A
_geom_hbond_distance_DH
_geom_hbond_distance_HA
_geom_hbond_distance_DA
_geom_hbond_angle_DHA
_geom_hbond_site_symmetry_A
_geom_hbond_publ_flag
C26 H26A O1 0.97 2.41 3.229(3) 141.3 2_776 yes
C22 H22 O2 0.93 2.65 3.246(3) 122.9 2_766 yes
C16 H16 F1 0.93 2.53 3.203(3) 129.3 1_464 yes
C1 H1B O1 0.97 2.49 3.266(3) 137.0 2_776 yes

loop_
_geom_torsion_atom_site_label_1
_geom_torsion_atom_site_label_2
_geom_torsion_atom_site_label_3
_geom_torsion_atom_site_label_4
_geom_torsion
_geom_torsion_site_symmetry_1
_geom_torsion_site_symmetry_2
_geom_torsion_site_symmetry_3
_geom_torsion_site_symmetry_4
N1 C1 C2 C6 -150.64(18) . . . .
N1 C1 C2 C3 26.6(2) . . . .
C6 C2 C3 O1 -5.6(3) . . . .
C1 C2 C3 O1 177.04(18) . . . .
C6 C2 C3 C4 174.62(17) . . . .
C1 C2 C3 C4 -2.8(3) . . . .
O1 C3 C4 C13 9.8(3) . . . .
C2 C3 C4 C13 -170.43(17) . . . .
O1 C3 C4 C5 -172.63(18) . . . .
C2 C3 C4 C5 7.2(2) . . . .
C13 C4 C5 N1 142.13(19) . . . .
C3 C4 C5 N1 -35.3(2) . . . .
C3 C2 C6 C7 -179.00(17) . . . .
C1 C2 C6 C7 -1.8(3) . . . .
C2 C6 C7 C12 -32.9(3) . . . .
C2 C6 C7 C8 147.3(2) . . . .
C12 C7 C8 C9 4.1(3) . . . .
C6 C7 C8 C9 -176.12(18) . . . .
C7 C8 C9 C10 -2.2(3) . . . .
C8 C9 C10 F1 179.93(17) . . . .
C8 C9 C10 C11 -1.0(3) . . . .
F1 C10 C11 C12 -178.87(17) . . . .
C9 C10 C11 C12 2.0(3) . . . .
C10 C11 C12 C7 0.1(3) . . . .
C8 C7 C12 C11 -3.0(3) . . . .
C6 C7 C12 C11 177.22(18) . . . .
C3 C4 C13 C14 -177.24(18) . . . .
C5 C4 C13 C14 5.3(3) . . . .
C4 C13 C14 C15 -147.6(2) . . . .
C4 C13 C14 C19 34.8(3) . . . .
C19 C14 C15 C16 -1.3(3) . . . .
C13 C14 C15 C16 -179.04(19) . . . .
C14 C15 C16 C17 0.9(3) . . . .
C15 C16 C17 F2 178.11(19) . . . .
C15 C16 C17 C18 0.1(3) . . . .
F2 C17 C18 C19 -178.54(18) . . . .
C16 C17 C18 C19 -0.5(3) . . . .
C17 C18 C19 C14 0.0(3) . . . .
C15 C14 C19 C18 0.9(3) . . . .
C13 C14 C19 C18 178.47(18) . . . .
C25 C20 C21 C22 0.0(3) . . . .
S1 C20 C21 C22 -178.04(15) . . . .
C20 C21 C22 C23 -0.2(3) . . . .
C21 C22 C23 F3 -179.54(18) . . . .
C21 C22 C23 C24 0.1(3) . . . .
F3 C23 C24 C25 179.77(19) . . . .
C22 C23 C24 C25 0.1(3) . . . .
C21 C20 C25 C24 0.2(3) . . . .
S1 C20 C25 C24 178.26(16) . . . .
C23 C24 C25 C20 -0.3(3) . . . .
C4 C5 N1 C1 60.8(2) . . . .
C4 C5 N1 S1 -85.23(17) . . . .
C2 C1 N1 C5 -56.3(2) . . . .
C2 C1 N1 S1 89.71(19) . . . .
C5 N1 S1 O3 -43.97(15) . . . .
C1 N1 S1 O3 172.39(14) . . . .
C5 N1 S1 O2 -172.53(12) . . . .
C1 N1 S1 O2 43.83(15) . . . .
C5 N1 S1 C20 71.98(15) . . . .
C1 N1 S1 C20 -71.66(16) . . . .
C21 C20 S1 O3 -162.18(15) . . . .
C25 C20 S1 O3 19.74(19) . . . .
C21 C20 S1 O2 -31.07(18) . . . .
C25 C20 S1 O2 150.85(16) . . . .
C21 C20 S1 N1 83.25(17) . . . .
C25 C20 S1 N1 -94.83(17) . . . .
